data_1524407
loop_
_publ_author_name
'Gibbons, E.P.'
'Forgan, E.M.'
'McEwen, K.A.'

_publ_section_title
;
 The magnetic structure of DHCP Ce.75 Y.25 and cerium and praseodymium
 with terbium
;
_journal_name_full 'Journal of Physics F'
_journal_page_first L101
_journal_page_last L104
_journal_volume 17
_journal_year 1987
_chemical_formula_sum 'Ce0.75 Y0.25'
_chemical_name_systematic '(Ce0.75 Y0.25)'
_space_group_IT_number 194
_symmetry_space_group_name_Hall '-P 6c 2c'
_symmetry_space_group_name_H-M 'P 63/m m c'
_cell_angle_alpha 90
_cell_angle_beta 90
_cell_angle_gamma 120
_cell_formula_units_Z 4
_cell_length_a 3.668
_cell_length_b 3.668
_cell_length_c 11.75
_cell_volume 136.907
_citation_journal_id_ASTM JPFMAT
_cod_data_source_file Gibbons_JPFMAT_1987_895.cif
_cod_data_source_block Ce0.75Y0.25
_cod_original_cell_volume 136.9075
_cod_database_code 1524407

loop_
_symmetry_equiv_pos_as_xyz
x,y,z
x-y,x,z+1/2
-y,x-y,z
-x,-y,z+1/2
-x+y,-x,z
y,-x+y,z+1/2
-y,-x,-z+1/2
x-y,-y,-z
x,x-y,-z+1/2
y,x,-z
-x+y,y,-z+1/2
-x,-x+y,-z
-x,-y,-z
-x+y,-x,-z-1/2
y,-x+y,-z
x,y,-z-1/2
x-y,x,-z
-y,x-y,-z-1/2
y,x,z-1/2
-x+y,y,z
-x,-x+y,z-1/2
-y,-x,z
x-y,-y,z-1/2
x,x-y,z

loop_
_atom_site_label
_atom_site_type_symbol
_atom_site_fract_x
_atom_site_fract_y
_atom_site_fract_z
_atom_site_occupancy
_atom_site_U_iso_or_equiv
Y2 Y 0.3333 0.6667 0.25 0.25 0.0
Y1 Y 0 0 0 0.25 0.0
Ce2 Ce 0.3333 0.6667 0.25 0.75 0.0
Ce1 Ce 0 0 0 0.75 0.0
